data_7037627
loop_
_publ_author_name
'Zhuo, Qingde'
'Chen, Zhiyong'
'Yang, Yuhui'
'Zhou, Xiaoxi'
'Han, Feifei'
'Zhu, Jun'
'Zhang, Hong'
'Xia, Haiping'

_publ_section_title
;
 Synthesis of aromatic ruthenabenzothiophenes via C-H activation of
 thiophenes.
;
_journal_issue 3
_journal_name_full 'Dalton transactions (Cambridge, England : 2003)'
_journal_page_first 913
_journal_page_last 917
_journal_paper_doi 10.1039/c5dt04557f
_journal_volume 45
_journal_year 2016
_chemical_formula_moiety 'C61 H51 Cl2 O P3 Ru S, 2(C H2 Cl2)'
_chemical_formula_sum 'C63 H55 Cl6 O P3 Ru S'
_chemical_formula_weight 1266.81
_space_group_crystal_system monoclinic
_space_group_IT_number 9
_space_group_name_Hall 'C -2yc'
_space_group_name_H-M_alt 'C 1 c 1'
_symmetry_space_group_name_Hall 'C -2yc'
_symmetry_space_group_name_H-M 'C 1 c 1'
_atom_sites_solution_hydrogens mixed
_atom_sites_solution_primary heavy
_audit_creation_date 2015-11-25
_audit_creation_method
;
Olex2 1.2
(compiled 2015.01.26 svn.r3150 for OlexSys, GUI svn.r4998)
;
_audit_update_record
;
2015-11-25 deposited with the CCDC.
2015-12-01 downloaded from the CCDC.
;
_cell_angle_alpha 90
_cell_angle_beta 101.630(2)
_cell_angle_gamma 90
_cell_formula_units_Z 4
_cell_length_a 13.1210(3)
_cell_length_b 21.3650(4)
_cell_length_c 20.9552(4)
_cell_measurement_reflns_used 9408
_cell_measurement_temperature 123(2)
_cell_measurement_theta_max 29.3448
_cell_measurement_theta_min 2.7467
_cell_volume 5753.8(2)
_computing_cell_refinement 'Bruker FRAMBO'
_computing_data_collection 'Bruker FRAMBO'
_computing_data_reduction 'Bruker SAINT'
_computing_molecular_graphics 'Olex2 (Dolomanov et al., 2009)'
_computing_publication_material 'Olex2 (Dolomanov et al., 2009)'
_computing_structure_refinement 'ShelXL (Sheldrick, 2008)'
_computing_structure_solution 'XS (Sheldrick, 2008)'
_diffrn_ambient_temperature 123(2)
_diffrn_measured_fraction_theta_full 0.998
_diffrn_measured_fraction_theta_max 0.859
_diffrn_measurement_device_type 'multiwire proportional'
_diffrn_measurement_method 'phi and omega scans'
_diffrn_radiation_monochromator graphite
_diffrn_radiation_type MoK\a
_diffrn_radiation_wavelength 0.71073
_diffrn_reflns_av_R_equivalents 0.0342
_diffrn_reflns_av_unetI/netI 0.0667
_diffrn_reflns_laue_measured_fraction_full 0.998
_diffrn_reflns_laue_measured_fraction_max 0.859
_diffrn_reflns_limit_h_max 16
_diffrn_reflns_limit_h_min -18
_diffrn_reflns_limit_k_max 27
_diffrn_reflns_limit_k_min -16
_diffrn_reflns_limit_l_max 28
_diffrn_reflns_limit_l_min -28
_diffrn_reflns_number 17746
_diffrn_reflns_point_group_measured_fraction_full 0.778
_diffrn_reflns_point_group_measured_fraction_max 0.636
_diffrn_reflns_theta_full 25.242
_diffrn_reflns_theta_max 29.322
_diffrn_reflns_theta_min 2.752
_exptl_absorpt_coefficient_mu 0.713
_exptl_absorpt_correction_T_max 1.00000
_exptl_absorpt_correction_T_min 0.87044
_exptl_absorpt_correction_type multi-scan
_exptl_absorpt_process_details
;
CrysAlisPro, Oxford Diffraction Ltd., 
Version 1.171.33.66 (release 28-04-2010 CrysAlis171 .NET) 
(compiled Apr 28 2010,14:27:37) 
Empirical absorption correction using spherical harmonics, 
 implemented in SCALE3 ABSPACK scaling algorithm. 
;
_exptl_crystal_colour yellow
_exptl_crystal_colour_primary yellow
_exptl_crystal_density_diffrn 1.462
_exptl_crystal_density_method 'not measured'
_exptl_crystal_description block
_exptl_crystal_F_000 2592
_exptl_crystal_size_max 0.3
_exptl_crystal_size_mid 0.2
_exptl_crystal_size_min 0.1
_refine_diff_density_max 0.777
_refine_diff_density_min -0.587
_refine_diff_density_rms 0.097
_refine_ls_abs_structure_details
;
 Flack x determined using 2481 quotients [(I+)-(I-)]/[(I+)+(I-)]
 (Parsons and Flack (2004), Acta Cryst. A60, s61).
;
_refine_ls_abs_structure_Flack -0.026(18)
_refine_ls_extinction_method none
_refine_ls_goodness_of_fit_ref 1.033
_refine_ls_hydrogen_treatment mixed
_refine_ls_matrix_type full
_refine_ls_number_parameters 688
_refine_ls_number_reflns 10022
_refine_ls_number_restraints 17
_refine_ls_restrained_S_all 1.034
_refine_ls_R_factor_all 0.0510
_refine_ls_R_factor_gt 0.0387
_refine_ls_shift/su_max 0.004
_refine_ls_shift/su_mean 0.000
_refine_ls_structure_factor_coef Fsqd
_refine_ls_weighting_details
;
 w=1/[\s^2^(Fo^2^)+(0.0664P)^2^]
 where P=(Fo^2^+2Fc^2^)/3
;
_refine_ls_weighting_scheme calc
_refine_ls_wR_factor_gt 0.0879
_refine_ls_wR_factor_ref 0.1153
_reflns_Friedel_coverage 0.479
_reflns_friedel_fraction_full 0.557
_reflns_friedel_fraction_max 0.412
_reflns_number_gt 8390
_reflns_number_total 10022
_reflns_threshold_expression 'I > 2\s(I)'
_cod_data_source_file c5dt04557f2.cif
_cod_data_source_block 1
_cod_depositor_comments 'Adding full bibliography for 7037626--7037628.cif.'
_cod_database_code 7037627
_shelxl_version_number 2013-2
_shelx_space_group_comment
;
The symmetry employed for this shelxl refinement is uniquely defined
by the following loop, which should always be used as a source of
symmetry information in preference to the above space-group names.
They are only intended as comments.
;
_olex2_refinement_description
;
1. Fixed Uiso
 At 1.2 times of:
  All C(H) groups, All C(H,H) groups
 At 1.5 times of:
  All O(H) groups
2. Shared sites
{C5, S5}
{C8, S8}
3. Restrained distances
 O1-H1A
 0.85 with sigma of 0.01
 C3-H1A
 1.915365 with sigma of 0.02
 Ru1-H1A
 2.907779 with sigma of 0.02
4. Uiso/Uaniso restraints and constraints
Uanis(C2SA) \\sim Ueq, Uanis(C2SB) \\sim Ueq: with sigma of 0.01 and sigma for
terminal atoms of 0.02
Uanis(C5) = Uanis(S5)
Uanis(C8) = Uanis(S8)
5. Others
 Fixed Sof: C5(0.75) H5(0.75) H6A(0.75) H6B(0.25) H7A(0.75) H7B(0.25) S8(0.75)
 S5(0.25) C8(0.25) H8(0.25) C2SA(0.6) H2SA(0.6) H2SB(0.6) C2SB(0.4) H2SC(0.4)
 H2SD(0.4)
6.a Ternary CH refined with riding coordinates:
 C3(H3)
6.b Secondary CH2 refined with riding coordinates:
 C1S(H1SA,H1SB), C2SA(H2SA,H2SB), C2SB(H2SC,H2SD)
6.c Aromatic/amide H refined with riding coordinates:
 C1(H1), C5(H5), C6(H6A), C6(H6B), C7(H7A), C7(H7B), C112(H112), C113(H113),
 C114(H114), C115(H115), C116(H116), C122(H122), C123(H123), C124(H124),
 C125(H125), C126(H126), C132(H132), C133(H133), C134(H134), C135(H135),
 C136(H136), C212(H212), C213(H213), C214(H214), C215(H215), C216(H216),
 C222(H222), C223(H223), C224(H224), C225(H225), C226(H226), C232(H232),
 C233(H233), C234(H234), C235(H235), C236(H236), C312(H312), C313(H313),
 C314(H314), C315(H315), C316(H316), C322(H322), C323(H323), C324(H324),
 C325(H325), C326(H326), C332(H332), C333(H333), C334(H334), C335(H335),
 C336(H336), C8(H8)
;
_olex2_submission_special_instructions 'No special instructions were received'

loop_
_space_group_symop_operation_xyz
'x, y, z'
'x, -y, z+1/2'
'x+1/2, y+1/2, z'
'x+1/2, -y+1/2, z+1/2'

loop_
_atom_site_label
_atom_site_type_symbol
_atom_site_fract_x
_atom_site_fract_y
_atom_site_fract_z
_atom_site_U_iso_or_equiv
_atom_site_adp_type
_atom_site_occupancy
_atom_site_site_symmetry_order
_atom_site_calc_flag
_atom_site_refinement_flags_posn
_atom_site_refinement_flags_adp
_atom_site_refinement_flags_occupancy
_atom_site_disorder_assembly
_atom_site_disorder_group
Ru1 Ru -0.71613(3) -2.23444(2) 0.25808(2) 0.01353(12) Uani 1 1 d D . . . .
P1 P -0.84064(13) -2.30973(7) 0.22480(8) 0.0155(3) Uani 1 1 d . . . . .
P2 P -0.81337(13) -2.14695(8) 0.25554(8) 0.0153(3) Uani 1 1 d . . . . .
P3 P -0.58319(13) -2.23366(8) 0.07438(8) 0.0184(3) Uani 1 1 d . . . . .
C1 C -0.6897(5) -2.2218(3) 0.1702(3) 0.0159(13) Uani 1 1 d . . . . .
H1 H -0.7281 -2.1923 0.1428 0.019 Uiso 1 1 calc R . . . .
C2 C -0.6154(5) -2.2560(3) 0.1493(3) 0.0161(13) Uani 1 1 d . . . . .
C3 C -0.5642(6) -2.3096(3) 0.1911(3) 0.0226(15) Uani 1 1 d D . . . .
H3 H -0.5997 -2.3478 0.1724 0.027 Uiso 1 1 calc R . . . .
C4 C -0.4504(6) -2.3218(3) 0.1981(3) 0.0222(15) Uani 1 1 d . . . . .
C5 C -0.4052(4) -2.3889(3) 0.1922(3) 0.0432(13) Uani 0.75 1 d . . P A 1
H5 H -0.4392 -2.4268 0.1814 0.052 Uiso 0.75 1 calc R . P A 1
C6 C -0.2907(7) -2.3743(4) 0.2090(5) 0.045(2) Uani 1 1 d . . . . .
H6A H -0.2417 -2.4056 0.2085 0.055 Uiso 0.75 1 calc R . P A 1
H6B H -0.2417 -2.4056 0.2085 0.055 Uiso 0.25 1 calc R . P A 2
C7 C -0.2604(7) -2.3153(4) 0.2246(4) 0.042(2) Uani 1 1 d . . . . .
H7A H -0.1911 -2.3034 0.2377 0.051 Uiso 0.75 1 calc R . P A 1
H7B H -0.1911 -2.3034 0.2377 0.051 Uiso 0.25 1 calc R . P A 2
C111 C -0.7725(5) -2.3818(3) 0.2106(3) 0.0188(14) Uani 1 1 d . . . . .
C112 C -0.7115(8) -2.4121(3) 0.2646(5) 0.0325(18) Uani 1 1 d . . . . .
H112 H -0.7112 -2.3970 0.3063 0.039 Uiso 1 1 calc R . . . .
C113 C -0.6519(7) -2.4638(4) 0.2569(5) 0.043(2) Uani 1 1 d . . . . .
H113 H -0.6124 -2.4841 0.2928 0.051 Uiso 1 1 calc R . . . .
C114 C -0.6527(8) -2.4849(4) 0.1932(5) 0.046(2) Uani 1 1 d . . . . .
H114 H -0.6133 -2.5198 0.1872 0.055 Uiso 1 1 calc R . . . .
C115 C -0.7105(7) -2.4551(4) 0.1392(5) 0.041(2) Uani 1 1 d . . . . .
H115 H -0.7076 -2.4690 0.0976 0.049 Uiso 1 1 calc R . . . .
C116 C -0.7729(6) -2.4046(3) 0.1474(4) 0.0287(17) Uani 1 1 d . . . . .
H116 H -0.8147 -2.3858 0.1114 0.034 Uiso 1 1 calc R . . . .
C121 C -0.9388(5) -2.3025(3) 0.1491(3) 0.0154(13) Uani 1 1 d . . . . .
C122 C -1.0405(6) -2.3249(4) 0.1424(4) 0.0294(17) Uani 1 1 d . . . . .
H122 H -1.0595 -2.3455 0.1774 0.035 Uiso 1 1 calc R . . . .
C123 C -1.1124(6) -2.3175(4) 0.0866(4) 0.039(2) Uani 1 1 d . . . . .
H123 H -1.1798 -2.3321 0.0846 0.047 Uiso 1 1 calc R . . . .
C124 C -1.0879(7) -2.2888(4) 0.0328(4) 0.0359(19) Uani 1 1 d . . . . .
H124 H -1.1376 -2.2838 -0.0053 0.043 Uiso 1 1 calc R . . . .
C125 C -0.9884(7) -2.2680(4) 0.0372(4) 0.038(2) Uani 1 1 d . . . . .
H125 H -0.9700 -2.2492 0.0011 0.046 Uiso 1 1 calc R . . . .
C126 C -0.9142(7) -2.2743(4) 0.0941(4) 0.036(2) Uani 1 1 d . . . . .
H126 H -0.8471 -2.2595 0.0957 0.044 Uiso 1 1 calc R . . . .
C131 C -0.9210(5) -2.3372(3) 0.2820(3) 0.0188(14) Uani 1 1 d . . . . .
C132 C -0.9571(6) -2.2935(4) 0.3205(3) 0.0257(16) Uani 1 1 d . . . . .
H132 H -0.9315 -2.2527 0.3229 0.031 Uiso 1 1 calc R . . . .
C133 C -1.0325(7) -2.3107(4) 0.3560(4) 0.038(2) Uani 1 1 d . . . . .
H133 H -1.0568 -2.2815 0.3822 0.046 Uiso 1 1 calc R . . . .
C134 C -1.0710(7) -2.3714(4) 0.3522(4) 0.0358(19) Uani 1 1 d . . . . .
H134 H -1.1218 -2.3827 0.3752 0.043 Uiso 1 1 calc R . . . .
C135 C -1.0341(7) -2.4141(4) 0.3148(4) 0.034(2) Uani 1 1 d . . . . .
H135 H -1.0596 -2.4548 0.3126 0.040 Uiso 1 1 calc R . . . .
C136 C -0.9598(7) -2.3984(3) 0.2799(3) 0.0294(17) Uani 1 1 d . . . . .
H136 H -0.9351 -2.4285 0.2548 0.035 Uiso 1 1 calc R . . . .
C211 C -0.8043(6) -2.0926(3) 0.1882(3) 0.0195(14) Uani 1 1 d . . . . .
C212 C -0.7043(6) -2.0683(3) 0.1875(3) 0.0237(15) Uani 1 1 d . . . . .
H212 H -0.6470 -2.0820 0.2180 0.028 Uiso 1 1 calc R . . . .
C213 C -0.6913(8) -2.0237(3) 0.1410(4) 0.038(2) Uani 1 1 d . . . . .
H213 H -0.6256 -2.0070 0.1420 0.046 Uiso 1 1 calc R . . . .
C214 C -0.7730(8) -2.0042(4) 0.0943(4) 0.039(2) Uani 1 1 d . . . . .
H214 H -0.7629 -1.9743 0.0638 0.046 Uiso 1 1 calc R . . . .
C215 C -0.8722(7) -2.0293(3) 0.0923(4) 0.0337(18) Uani 1 1 d . . . . .
H215 H -0.9282 -2.0174 0.0599 0.040 Uiso 1 1 calc R . . . .
C216 C -0.8855(7) -2.0729(3) 0.1403(3) 0.0291(17) Uani 1 1 d . . . . .
H216 H -0.9516 -2.0889 0.1396 0.035 Uiso 1 1 calc R . . . .
C221 C -0.7715(5) -2.0906(3) 0.3226(3) 0.0180(14) Uani 1 1 d . . . . .
C222 C -0.8057(6) -2.0277(3) 0.3158(3) 0.0249(15) Uani 1 1 d . . . . .
H222 H -0.8485 -2.0152 0.2769 0.030 Uiso 1 1 calc R . . . .
C223 C -0.7782(7) -1.9854(4) 0.3639(4) 0.0319(18) Uani 1 1 d . . . . .
H223 H -0.8030 -1.9446 0.3582 0.038 Uiso 1 1 calc R . . . .
C224 C -0.7132(6) -2.0026(4) 0.4216(4) 0.0293(18) Uani 1 1 d . . . . .
H224 H -0.6934 -1.9734 0.4547 0.035 Uiso 1 1 calc R . . . .
C225 C -0.6775(6) -2.0641(4) 0.4299(3) 0.0275(16) Uani 1 1 d . . . . .
H225 H -0.6339 -2.0760 0.4686 0.033 Uiso 1 1 calc R . . . .
C226 C -0.7064(5) -2.1070(3) 0.3810(3) 0.0220(15) Uani 1 1 d . . . . .
H226 H -0.6820 -2.1479 0.3870 0.026 Uiso 1 1 calc R . . . .
C231 C -0.9540(5) -2.1481(3) 0.2547(3) 0.0196(14) Uani 1 1 d . . . . .
C232 C -0.9915(6) -2.1293(3) 0.3092(4) 0.0252(16) Uani 1 1 d . . . . .
H232 H -0.9451 -2.1147 0.3456 0.030 Uiso 1 1 calc R . . . .
C233 C -1.0972(6) -2.1320(4) 0.3103(4) 0.0331(18) Uani 1 1 d . . . . .
H233 H -1.1209 -2.1207 0.3476 0.040 Uiso 1 1 calc R . . . .
C234 C -1.1669(6) -2.1518(4) 0.2550(4) 0.037(2) Uani 1 1 d . . . . .
H234 H -1.2379 -2.1518 0.2545 0.045 Uiso 1 1 calc R . . . .
C235 C -1.1319(6) -2.1712(4) 0.2017(4) 0.0338(18) Uani 1 1 d . . . . .
H235 H -1.1787 -2.1852 0.1651 0.041 Uiso 1 1 calc R . . . .
C236 C -1.0244(6) -2.1701(3) 0.2018(4) 0.0269(16) Uani 1 1 d . . . . .
H236 H -1.0007 -2.1846 0.1655 0.032 Uiso 1 1 calc R . . . .
C311 C -0.5117(6) -2.1613(3) 0.0816(4) 0.0267(16) Uani 1 1 d . . . . .
C312 C -0.4961(7) -2.1309(4) 0.0257(4) 0.041(2) Uani 1 1 d . . . . .
H312 H -0.5150 -2.1507 -0.0145 0.050 Uiso 1 1 calc R . . . .
C313 C -0.4531(9) -2.0718(5) 0.0288(5) 0.062(3) Uani 1 1 d . . . . .
H313 H -0.4452 -2.0509 -0.0088 0.074 Uiso 1 1 calc R . . . .
C314 C -0.4223(8) -2.0447(4) 0.0891(5) 0.055(3) Uani 1 1 d . . . . .
H314 H -0.3943 -2.0046 0.0915 0.066 Uiso 1 1 calc R . . . .
C315 C -0.4311(7) -2.0745(4) 0.1458(5) 0.041(2) Uani 1 1 d . . . . .
H315 H -0.4056 -2.0562 0.1861 0.049 Uiso 1 1 calc R . . . .
C316 C -0.4793(6) -2.1331(3) 0.1412(4) 0.0267(16) Uani 1 1 d . . . . .
H316 H -0.4895 -2.1532 0.1788 0.032 Uiso 1 1 calc R . . . .
C321 C -0.5152(6) -2.2947(3) 0.0410(3) 0.0229(15) Uani 1 1 d . . . . .
C322 C -0.5596(7) -2.3545(4) 0.0364(4) 0.0294(17) Uani 1 1 d . . . . .
H322 H -0.6187 -2.3623 0.0532 0.035 Uiso 1 1 calc R . . . .
C323 C -0.5154(8) -2.4014(4) 0.0068(4) 0.041(2) Uani 1 1 d . . . . .
H323 H -0.5446 -2.4412 0.0036 0.049 Uiso 1 1 calc R . . . .
C324 C -0.4272(8) -2.3901(5) -0.0185(4) 0.046(3) Uani 1 1 d . . . . .
H324 H -0.3983 -2.4223 -0.0390 0.055 Uiso 1 1 calc R . . . .
C325 C -0.3838(7) -2.3339(5) -0.0137(4) 0.043(2) Uani 1 1 d . . . . .
H325 H -0.3240 -2.3274 -0.0303 0.051 Uiso 1 1 calc R . . . .
C326 C -0.4265(6) -2.2836(4) 0.0161(4) 0.0341(18) Uani 1 1 d . . . . .
H326 H -0.3960 -2.2441 0.0190 0.041 Uiso 1 1 calc R . . . .
C331 C -0.6963(6) -2.2166(3) 0.0113(3) 0.0204(14) Uani 1 1 d . . . . .
C332 C -0.7331(6) -2.2572(3) -0.0401(3) 0.0253(15) Uani 1 1 d . . . . .
H332 H -0.7001 -2.2954 -0.0422 0.030 Uiso 1 1 calc R . . . .
C333 C -0.8185(7) -2.2415(4) -0.0886(4) 0.0359(19) Uani 1 1 d . . . . .
H333 H -0.8418 -2.2691 -0.1227 0.043 Uiso 1 1 calc R . . . .
C334 C -0.8688(7) -2.1847(4) -0.0862(4) 0.0349(19) Uani 1 1 d . . . . .
H334 H -0.9267 -2.1741 -0.1178 0.042 Uiso 1 1 calc R . . . .
C335 C -0.8297(7) -2.1432(4) -0.0340(4) 0.0337(18) Uani 1 1 d . . . . .
H335 H -0.8614 -2.1045 -0.0324 0.040 Uiso 1 1 calc R . . . .
C336 C -0.7474(6) -2.1586(3) 0.0135(3) 0.0256(16) Uani 1 1 d . . . . .
H336 H -0.7243 -2.1309 0.0476 0.031 Uiso 1 1 calc R . . . .
S8 S -0.35997(19) -2.26542(13) 0.21790(14) 0.0381(6) Uani 0.75 1 d . . P A 1
O1 O -0.5896(3) -2.3023(2) 0.2552(2) 0.0173(9) Uani 1 1 d D . . . .
H1A H -0.537(3) -2.314(3) 0.2834(11) 0.026 Uiso 1 1 d DR . . . .
Cl1 Cl -0.55287(13) -2.17446(8) 0.29845(8) 0.0219(4) Uani 1 1 d . . . . .
Cl2 Cl -0.70817(14) -2.26883(8) 0.37314(8) 0.0263(4) Uani 1 1 d . . . . .
C1S C -0.9123(8) -2.5649(6) 0.3964(4) 0.059(3) Uani 1 1 d . . . . .
H1SA H -0.9565 -2.5286 0.3966 0.071 Uiso 1 1 calc R . . . .
H1SB H -0.9566 -2.6001 0.3801 0.071 Uiso 1 1 calc R . . . .
Cl1A Cl -0.8499(4) -2.58062(17) 0.47463(15) 0.1025(14) Uani 1 1 d . . . . .
Cl1B Cl -0.8281(2) -2.55093(17) 0.34379(16) 0.0770(9) Uani 1 1 d . . . . .
Cl2A Cl -1.1686(4) -2.0993(2) 0.03917(19) 0.1318(19) Uani 1 1 d . . . . .
Cl2B Cl -1.0792(3) -2.05531(16) -0.07014(18) 0.0998(14) Uani 1 1 d . . . . .
S5 S -0.4052(4) -2.3889(3) 0.1922(3) 0.0432(13) Uani 0.25 1 d . . P A 2
C8 C -0.35997(19) -2.26542(13) 0.21790(14) 0.0381(6) Uani 0.25 1 d . . P A 2
H8 H -0.3640 -2.2223 0.2232 0.046 Uiso 0.25 1 calc R . P A 2
C2SA C -1.1824(19) -2.0865(12) -0.0446(11) 0.091(7) Uani 0.6 1 d . U P B 1
H2SA H -1.1989 -2.1263 -0.0667 0.109 Uiso 0.6 1 calc R . P B 1
H2SB H -1.2416 -2.0591 -0.0586 0.109 Uiso 0.6 1 calc R . P B 1
C2SB C -1.095(3) -2.1185(14) -0.0142(16) 0.075(8) Uani 0.4 1 d . U P B 2
H2SC H -1.1263 -2.1542 -0.0394 0.090 Uiso 0.4 1 calc R . P B 2
H2SD H -1.0270 -2.1311 0.0096 0.090 Uiso 0.4 1 calc R . P B 2

loop_
_atom_site_aniso_label
_atom_site_aniso_U_11
_atom_site_aniso_U_22
_atom_site_aniso_U_33
_atom_site_aniso_U_23
_atom_site_aniso_U_13
_atom_site_aniso_U_12
Ru1 0.0150(2) 0.0135(2) 0.0112(2) 0.0002(2) 0.00034(17) -0.0006(2)
P1 0.0179(9) 0.0144(8) 0.0133(7) 0.0005(7) 0.0013(7) -0.0023(7)
P2 0.0187(9) 0.0134(8) 0.0131(7) -0.0006(7) 0.0014(7) -0.0004(6)
P3 0.0198(8) 0.0193(9) 0.0166(8) -0.0005(7) 0.0053(7) -0.0028(7)
C1 0.013(3) 0.016(3) 0.016(3) 0.003(2) -0.004(2) -0.008(2)
C2 0.015(3) 0.020(3) 0.013(3) -0.002(2) 0.002(2) -0.003(2)
C3 0.021(4) 0.027(4) 0.021(3) -0.004(3) 0.007(3) -0.003(3)
C4 0.019(4) 0.031(4) 0.016(3) -0.003(3) 0.003(3) 0.002(3)
C5 0.020(2) 0.050(3) 0.054(3) 0.005(3) -0.008(2) 0.007(2)
C6 0.040(5) 0.034(5) 0.068(6) -0.003(5) 0.023(5) 0.012(4)
C7 0.027(4) 0.049(5) 0.053(5) 0.010(5) 0.014(4) -0.008(4)
C111 0.014(3) 0.011(3) 0.030(4) -0.003(3) 0.002(3) -0.007(2)
C112 0.039(4) 0.020(3) 0.044(5) 0.004(4) 0.020(4) 0.000(4)
C113 0.033(5) 0.033(5) 0.060(6) 0.010(4) 0.007(4) 0.010(4)
C114 0.047(6) 0.017(4) 0.080(7) -0.005(4) 0.029(5) 0.001(4)
C115 0.035(5) 0.028(4) 0.065(6) -0.023(4) 0.019(5) -0.009(4)
C116 0.031(4) 0.013(3) 0.045(4) -0.012(3) 0.013(4) -0.007(3)
C121 0.023(3) 0.010(3) 0.012(3) -0.001(2) 0.001(3) 0.002(3)
C122 0.018(4) 0.044(5) 0.026(4) 0.011(3) 0.001(3) -0.005(3)
C123 0.021(4) 0.068(6) 0.024(4) 0.010(4) -0.007(3) -0.011(4)
C124 0.039(5) 0.043(5) 0.020(4) 0.004(3) -0.007(3) -0.010(4)
C125 0.046(5) 0.047(5) 0.019(3) 0.004(4) 0.002(4) -0.020(4)
C126 0.032(4) 0.056(6) 0.021(4) -0.006(4) 0.005(3) -0.023(4)
C131 0.018(3) 0.022(3) 0.015(3) 0.006(3) -0.002(3) -0.003(3)
C132 0.034(4) 0.024(4) 0.020(3) 0.003(3) 0.009(3) -0.005(3)
C133 0.046(5) 0.046(5) 0.031(4) 0.002(4) 0.027(4) -0.003(4)
C134 0.037(5) 0.042(5) 0.029(4) 0.009(4) 0.009(4) -0.010(4)
C135 0.037(5) 0.033(5) 0.032(4) 0.012(4) 0.008(4) -0.016(4)
C136 0.046(5) 0.017(4) 0.025(4) -0.001(3) 0.006(3) -0.009(3)
C211 0.027(4) 0.014(3) 0.019(3) 0.001(3) 0.006(3) 0.003(3)
C212 0.029(4) 0.021(4) 0.020(3) 0.003(3) 0.001(3) 0.000(3)
C213 0.057(6) 0.020(4) 0.045(5) 0.004(4) 0.030(5) -0.002(4)
C214 0.063(6) 0.028(4) 0.027(4) 0.013(4) 0.015(4) 0.014(4)
C215 0.049(5) 0.025(4) 0.024(4) 0.007(3) -0.001(4) 0.011(4)
C216 0.045(5) 0.021(4) 0.019(3) 0.008(3) 0.003(3) 0.009(3)
C221 0.018(3) 0.022(3) 0.014(3) -0.008(3) 0.005(3) -0.007(3)
C222 0.030(4) 0.023(4) 0.022(3) -0.002(3) 0.006(3) 0.000(3)
C223 0.048(5) 0.018(4) 0.035(4) -0.002(3) 0.022(4) -0.003(3)
C224 0.031(4) 0.033(4) 0.025(4) -0.010(3) 0.010(3) -0.014(3)
C225 0.025(4) 0.043(5) 0.015(3) -0.006(3) 0.005(3) -0.008(3)
C226 0.021(4) 0.028(4) 0.020(3) -0.002(3) 0.009(3) 0.000(3)
C231 0.021(4) 0.013(3) 0.023(3) 0.005(3) 0.003(3) 0.005(3)
C232 0.028(4) 0.019(4) 0.029(4) 0.004(3) 0.009(3) 0.000(3)
C233 0.032(4) 0.026(4) 0.045(5) 0.002(4) 0.018(4) 0.002(3)
C234 0.019(4) 0.039(5) 0.055(5) 0.003(4) 0.012(4) -0.002(3)
C235 0.022(4) 0.034(4) 0.039(4) -0.009(4) -0.010(3) -0.002(3)
C236 0.027(4) 0.023(4) 0.032(4) -0.004(3) 0.006(3) 0.005(3)
C311 0.024(4) 0.021(4) 0.038(4) 0.004(3) 0.013(3) -0.004(3)
C312 0.051(6) 0.043(5) 0.026(4) 0.004(4) 0.000(4) -0.021(4)
C313 0.066(7) 0.069(8) 0.044(6) 0.027(6) -0.004(5) -0.040(6)
C314 0.049(6) 0.037(5) 0.078(7) 0.007(5) 0.006(5) -0.027(4)
C315 0.033(5) 0.034(4) 0.052(5) -0.002(4) 0.000(4) -0.010(4)
C316 0.024(4) 0.023(4) 0.032(4) -0.001(3) 0.001(3) -0.004(3)
C321 0.023(4) 0.029(4) 0.016(3) -0.003(3) 0.004(3) 0.009(3)
C322 0.040(5) 0.027(4) 0.021(3) 0.001(3) 0.006(3) 0.005(3)
C323 0.062(6) 0.035(5) 0.023(4) 0.000(4) 0.001(4) 0.020(4)
C324 0.059(6) 0.052(6) 0.026(4) -0.001(4) 0.006(4) 0.041(5)
C325 0.027(5) 0.079(7) 0.020(4) -0.010(4) -0.001(3) 0.020(5)
C326 0.025(4) 0.049(5) 0.028(4) -0.007(4) 0.004(3) 0.002(3)
C331 0.028(4) 0.017(3) 0.018(3) 0.005(3) 0.009(3) 0.000(3)
C332 0.029(4) 0.026(4) 0.020(3) 0.001(3) 0.002(3) 0.000(3)
C333 0.052(5) 0.030(4) 0.024(4) -0.005(3) 0.004(4) -0.004(4)
C334 0.037(5) 0.042(5) 0.020(4) 0.012(4) -0.008(3) 0.002(4)
C335 0.037(5) 0.032(4) 0.033(4) 0.012(4) 0.010(4) 0.011(4)
C336 0.045(5) 0.017(3) 0.018(3) 0.006(3) 0.013(3) 0.000(3)
S8 0.0218(12) 0.0432(15) 0.0470(15) -0.0022(13) 0.0013(11) 0.0019(11)
O1 0.014(2) 0.025(3) 0.009(2) 0.0015(19) -0.0068(18) 0.0041(19)
Cl1 0.0192(8) 0.0236(8) 0.0215(8) -0.0060(7) 0.0008(7) -0.0044(7)
Cl2 0.0386(10) 0.0249(9) 0.0135(7) 0.0034(7) 0.0006(7) -0.0052(8)
C1S 0.053(6) 0.085(8) 0.039(5) -0.029(5) 0.008(5) -0.022(6)
Cl1A 0.173(4) 0.085(2) 0.0474(16) 0.0125(16) 0.017(2) 0.070(2)
Cl1B 0.0570(18) 0.107(3) 0.0747(19) 0.0021(18) 0.0327(16) -0.0056(17)
Cl2A 0.151(4) 0.155(4) 0.075(2) -0.045(3) -0.011(2) 0.087(3)
Cl2B 0.123(3) 0.064(2) 0.085(2) -0.0241(18) -0.045(2) 0.018(2)
S5 0.020(2) 0.050(3) 0.054(3) 0.005(3) -0.008(2) 0.007(2)
C8 0.0218(12) 0.0432(15) 0.0470(15) -0.0022(13) 0.0013(11) 0.0019(11)
C2SA 0.078(11) 0.105(12) 0.077(10) -0.020(9) -0.012(9) 0.009(10)
C2SB 0.085(13) 0.061(12) 0.075(12) -0.017(10) 0.008(10) 0.008(10)

loop_
_atom_type_symbol
_atom_type_description
_atom_type_scat_dispersion_real
_atom_type_scat_dispersion_imag
_atom_type_scat_source
C C 0.0033 0.0016 'International Tables Vol C Tables 4.2.6.8 and 6.1.1.4'
H H 0.0000 0.0000 'International Tables Vol C Tables 4.2.6.8 and 6.1.1.4'
Cl Cl 0.1484 0.1585 'International Tables Vol C Tables 4.2.6.8 and 6.1.1.4'
O O 0.0106 0.0060 'International Tables Vol C Tables 4.2.6.8 and 6.1.1.4'
P P 0.1023 0.0942 'International Tables Vol C Tables 4.2.6.8 and 6.1.1.4'
Ru Ru -1.2594 0.8363 'International Tables Vol C Tables 4.2.6.8 and 6.1.1.4'
S S 0.1246 0.1234 'International Tables Vol C Tables 4.2.6.8 and 6.1.1.4'

loop_
_geom_angle_atom_site_label_1
_geom_angle_atom_site_label_2
_geom_angle_atom_site_label_3
_geom_angle
P1 Ru1 Cl1 166.45(6)
P1 Ru1 Cl2 88.62(6)
P2 Ru1 P1 102.04(7)
P2 Ru1 Cl1 91.45(6)
P2 Ru1 Cl2 100.34(6)
C1 Ru1 P1 93.49(18)
C1 Ru1 P2 94.0(2)
C1 Ru1 O1 77.8(2)
C1 Ru1 Cl1 86.87(18)
C1 Ru1 Cl2 164.7(2)
O1 Ru1 P1 91.41(13)
O1 Ru1 P2 164.74(13)
O1 Ru1 Cl1 75.40(13)
O1 Ru1 Cl2 87.02(12)
Cl1 Ru1 Cl2 87.58(6)
C111 P1 Ru1 107.3(2)
C111 P1 C121 102.1(3)
C111 P1 C131 101.5(3)
C121 P1 Ru1 122.3(2)
C121 P1 C131 101.2(3)
C131 P1 Ru1 119.4(2)
C211 P2 Ru1 114.5(2)
C221 P2 Ru1 116.2(2)
C221 P2 C211 96.7(3)
C231 P2 Ru1 123.4(2)
C231 P2 C211 102.7(3)
C231 P2 C221 99.1(3)
C2 P3 C311 111.7(3)
C2 P3 C321 112.0(3)
C2 P3 C331 113.1(3)
C311 P3 C321 111.4(3)
C311 P3 C331 103.0(3)
C321 P3 C331 105.1(3)
C2 C1 Ru1 120.2(5)
C1 C2 P3 117.1(5)
C1 C2 C3 118.9(5)
C3 C2 P3 123.9(5)
C4 C3 C2 120.4(6)
O1 C3 C2 107.1(5)
O1 C3 C4 109.7(5)
C3 C4 C5 122.6(6)
C3 C4 S8 122.8(5)
C5 C4 S8 114.5(5)
C6 C5 C4 99.6(5)
C7 C6 C5 119.0(7)
C6 C7 S8 113.0(7)
C112 C111 P1 118.2(5)
C112 C111 C116 119.4(7)
C116 C111 P1 122.2(5)
C113 C112 C111 121.2(8)
C112 C113 C114 118.1(9)
C115 C114 C113 121.7(8)
C114 C115 C116 119.8(8)
C115 C116 C111 119.7(8)
C122 C121 P1 123.2(5)
C126 C121 P1 120.7(5)
C126 C121 C122 116.1(6)
C123 C122 C121 122.1(7)
C122 C123 C124 121.4(7)
C125 C124 C123 118.0(7)
C124 C125 C126 121.5(7)
C125 C126 C121 120.9(7)
C132 C131 P1 118.2(5)
C132 C131 C136 119.1(6)
C136 C131 P1 122.0(5)
C131 C132 C133 119.6(7)
C134 C133 C132 120.2(8)
C135 C134 C133 119.5(7)
C134 C135 C136 121.3(7)
C135 C136 C131 120.3(7)
C212 C211 P2 116.2(5)
C216 C211 P2 126.2(6)
C216 C211 C212 117.6(6)
C213 C212 C211 120.1(7)
C214 C213 C212 121.4(8)
C213 C214 C215 119.6(7)
C214 C215 C216 118.8(8)
C211 C216 C215 122.4(8)
C222 C221 P2 120.2(5)
C226 C221 P2 122.8(5)
C226 C221 C222 117.1(6)
C223 C222 C221 122.0(7)
C222 C223 C224 120.0(7)
C223 C224 C225 119.5(7)
C226 C225 C224 120.2(7)
C225 C226 C221 121.2(7)
C232 C231 P2 120.6(5)
C236 C231 P2 121.3(5)
C236 C231 C232 118.1(6)
C231 C232 C233 121.3(7)
C234 C233 C232 119.3(7)
C235 C234 C233 120.3(7)
C234 C235 C236 120.0(7)
C231 C236 C235 120.9(7)
C312 C311 P3 119.6(6)
C316 C311 P3 120.9(5)
C316 C311 C312 119.3(7)
C313 C312 C311 121.1(8)
C314 C313 C312 118.1(8)
C313 C314 C315 122.6(8)
C314 C315 C316 118.2(8)
C311 C316 C315 120.5(7)
C322 C321 P3 117.2(6)
C326 C321 P3 122.7(6)
C326 C321 C322 119.9(7)
C323 C322 C321 119.5(8)
C322 C323 C324 120.6(9)
C325 C324 C323 120.5(8)
C324 C325 C326 121.3(8)
C321 C326 C325 118.2(8)
C332 C331 P3 122.9(5)
C332 C331 C336 118.6(7)
C336 C331 P3 118.4(5)
C331 C332 C333 121.1(7)
C334 C333 C332 120.2(7)
C333 C334 C335 118.2(8)
C336 C335 C334 121.7(7)
C335 C336 C331 120.1(7)
C7 S8 C4 93.7(4)
C3 O1 Ru1 114.0(4)
Cl1A C1S Cl1B 113.5(6)
Cl2B C2SA Cl2A 116.8(14)
Cl2A C2SB Cl2B 113.9(17)

loop_
_geom_bond_atom_site_label_1
_geom_bond_atom_site_label_2
_geom_bond_distance
Ru1 P1 2.2985(17)
Ru1 P2 2.2577(17)
Ru1 C1 1.959(6)
Ru1 O1 2.214(4)
Ru1 Cl1 2.4931(17)
Ru1 Cl2 2.5025(16)
P1 C111 1.834(7)
P1 C121 1.836(7)
P1 C131 1.845(6)
P2 C211 1.849(6)
P2 C221 1.847(6)
P2 C231 1.843(7)
P3 C2 1.772(6)
P3 C311 1.799(7)
P3 C321 1.799(7)
P3 C331 1.815(7)
C1 C2 1.359(9)
C2 C3 1.514(10)
C3 C4 1.494(10)
C3 O1 1.457(8)
C4 C5 1.566(9)
C4 S8 1.683(8)
C5 C6 1.505(10)
C6 C7 1.341(12)
C7 S8 1.670(9)
C111 C112 1.406(12)
C111 C116 1.409(10)
C112 C113 1.382(11)
C113 C114 1.407(13)
C114 C115 1.383(14)
C115 C116 1.386(10)
C121 C122 1.398(10)
C121 C126 1.395(9)
C122 C123 1.357(10)
C123 C124 1.376(11)
C124 C125 1.365(12)
C125 C126 1.387(11)
C131 C132 1.380(10)
C131 C136 1.399(9)
C132 C133 1.403(10)
C133 C134 1.388(11)
C134 C135 1.354(12)
C135 C136 1.372(11)
C211 C212 1.414(10)
C211 C216 1.375(10)
C212 C213 1.396(10)
C213 C214 1.364(13)
C214 C215 1.400(13)
C215 C216 1.407(10)
C221 C222 1.415(10)
C221 C226 1.389(10)
C222 C223 1.349(10)
C223 C224 1.383(11)
C224 C225 1.393(11)
C225 C226 1.371(10)
C231 C232 1.389(9)
C231 C236 1.376(10)
C232 C233 1.393(10)
C233 C234 1.390(12)
C234 C235 1.354(11)
C235 C236 1.411(11)
C311 C312 1.391(10)
C311 C316 1.375(10)
C312 C313 1.378(12)
C313 C314 1.374(14)
C314 C315 1.374(13)
C315 C316 1.397(10)
C321 C322 1.400(11)
C321 C326 1.388(11)
C322 C323 1.366(10)
C323 C324 1.387(14)
C324 C325 1.324(14)
C325 C326 1.416(12)
C331 C332 1.392(10)
C331 C336 1.414(9)
C332 C333 1.393(11)
C333 C334 1.387(12)
C334 C335 1.421(11)
C335 C336 1.353(11)
C1S Cl1A 1.711(11)
C1S Cl1B 1.737(9)
Cl2A C2SA 1.75(2)
Cl2A C2SB 1.67(3)
Cl2B C2SA 1.69(3)
Cl2B C2SB 1.83(3)
